data_4102993
loop_
_publ_author_name
'Gerald F. Manbeck'
'William W. Brennessel'
'Robert A. Stockland'
'Richard Eisenberg'

_publ_section_title
;
 Luminescent Au(I)/Cu(I) Alkynyl Clusters with an Ethynyl Steroid and
 Related Aliphatic Ligands: An Octanuclear Au4Cu4 Cluster and Luminescence
 Polymorphism in Au3Cu2 Clusters
;
_journal_name_full 'Journal of the American Chemical Society'
_journal_page_first 12307
_journal_page_last 12318
_journal_paper_doi 10.1021/ja103400e
_journal_volume 132
_journal_year 2010
_chemical_formula_moiety 'C36 H30 N P2, C14 H18 Au O2'
_chemical_formula_sum 'C50 H48 Au N O2 P2'
_chemical_formula_weight 953.80
_chemical_name_common 2
_chemical_name_systematic
; 
 ? 
;
_space_group_IT_number 15
_symmetry_cell_setting monoclinic
_symmetry_space_group_name_Hall '-C 2yc'
_symmetry_space_group_name_H-M 'C 1 2/c 1'
_atom_sites_solution_hydrogens geom
_atom_sites_solution_primary direct
_atom_sites_solution_secondary difmap
_audit_creation_method SHELXL-97
_cell_angle_alpha 90.00
_cell_angle_beta 103.356(1)
_cell_angle_gamma 90.00
_cell_formula_units_Z 4
_cell_length_a 17.8938(9)
_cell_length_b 15.1515(8)
_cell_length_c 15.3494(8)
_cell_measurement_reflns_used 4076
_cell_measurement_temperature 100.0(1)
_cell_measurement_theta_max 37.65
_cell_measurement_theta_min 2.40
_cell_volume 4048.9(4)
_computing_cell_refinement 'SAINT (Bruker, 2009)'
_computing_data_collection 'APEX2 (Bruker, 2009)'
_computing_data_reduction 'SAINT (Bruker, 2009)'
_computing_molecular_graphics 'SHELXTL (Sheldrick, 2008)'
_computing_publication_material 'SHELXTL (Sheldrick, 2008)'
_computing_structure_refinement 'SHELXL-97 (Sheldrick, 2008)'
_computing_structure_solution 'SIR97 (Altomare et al., 1999)'
_diffrn_ambient_temperature 100.0(1)
_diffrn_measured_fraction_theta_full 0.981
_diffrn_measured_fraction_theta_max 0.981
_diffrn_measurement_device_type 'Bruker SMART APEX II CCD Platform'
_diffrn_measurement_method 'area detector, \w scans per \f'
_diffrn_radiation_monochromator graphite
_diffrn_radiation_source 'fine-focus sealed tube'
_diffrn_radiation_type MoK\a
_diffrn_radiation_wavelength 0.71073
_diffrn_reflns_av_R_equivalents 0.0485
_diffrn_reflns_av_sigmaI/netI 0.0415
_diffrn_reflns_limit_h_max 30
_diffrn_reflns_limit_h_min -30
_diffrn_reflns_limit_k_max 25
_diffrn_reflns_limit_k_min -25
_diffrn_reflns_limit_l_max 26
_diffrn_reflns_limit_l_min -26
_diffrn_reflns_number 47916
_diffrn_reflns_theta_full 37.78
_diffrn_reflns_theta_max 37.78
_diffrn_reflns_theta_min 1.78
_diffrn_standards_number 0
_exptl_absorpt_coefficient_mu 3.755
_exptl_absorpt_correction_T_max 0.6314
_exptl_absorpt_correction_T_min 0.4722
_exptl_absorpt_correction_type multi-scan
_exptl_absorpt_process_details 'SADABS (Sheldrick, 2008)'
_exptl_crystal_colour colorless
_exptl_crystal_density_diffrn 1.565
_exptl_crystal_density_method 'not measured'
_exptl_crystal_description block
_exptl_crystal_F_000 1920
_exptl_crystal_size_max 0.22
_exptl_crystal_size_mid 0.16
_exptl_crystal_size_min 0.12
_refine_diff_density_max 2.077
_refine_diff_density_min -0.631
_refine_diff_density_rms 0.145
_refine_ls_extinction_method none
_refine_ls_goodness_of_fit_ref 1.030
_refine_ls_hydrogen_treatment mixed
_refine_ls_matrix_type full
_refine_ls_number_parameters 258
_refine_ls_number_reflns 10656
_refine_ls_number_restraints 0
_refine_ls_restrained_S_all 1.030
_refine_ls_R_factor_all 0.0372
_refine_ls_R_factor_gt 0.0290
_refine_ls_shift/su_max 0.001
_refine_ls_shift/su_mean 0.000
_refine_ls_structure_factor_coef Fsqd
_refine_ls_weighting_details 'calc w=1/[\s^2^(Fo^2^)+(0.0331P)^2^+0.0000P] where P=(Fo^2^+2Fc^2^)/3'
_refine_ls_weighting_scheme calc
_refine_ls_wR_factor_gt 0.0625
_refine_ls_wR_factor_ref 0.0655
_reflns_number_gt 9334
_reflns_number_total 10656
_reflns_threshold_expression >2sigma(I)
_cod_data_source_file ja103400e_si_003_2.cif
_cod_data_source_block 2
_cod_database_code 4102993

loop_
_symmetry_equiv_pos_as_xyz
'x, y, z'
'-x, y, -z+1/2'
'x+1/2, y+1/2, z'
'-x+1/2, y+1/2, -z+1/2'
'-x, -y, -z'
'x, -y, z-1/2'
'-x+1/2, -y+1/2, -z'
'x+1/2, -y+1/2, z-1/2'

loop_
_atom_site_label
_atom_site_type_symbol
_atom_site_fract_x
_atom_site_fract_y
_atom_site_fract_z
_atom_site_U_iso_or_equiv
_atom_site_adp_type
_atom_site_occupancy
_atom_site_symmetry_multiplicity
_atom_site_calc_flag
_atom_site_refinement_flags
Au1 Au 0.5000 0.430099(6) 0.2500 0.01202(2) Uani 1 2 d S
O1 O 0.61639(7) 0.51314(8) 0.59439(8) 0.0143(2) Uani 1 1 d .
H1 H 0.5770(17) 0.533(2) 0.5951(19) 0.031(8) Uiso 1 1 d .
C1 C 0.54733(10) 0.42993(11) 0.38017(11) 0.0139(3) Uani 1 1 d .
C2 C 0.57506(9) 0.42877(11) 0.46027(11) 0.0134(3) Uani 1 1 d .
C3 C 0.60696(9) 0.42556(11) 0.55752(10) 0.0118(2) Uani 1 1 d .
C4 C 0.68584(10) 0.38076(12) 0.58599(11) 0.0150(3) Uani 1 1 d .
H4A H 0.7273 0.4217 0.5794 0.018 Uiso 1 1 calc R
H4B H 0.6881 0.3275 0.5494 0.018 Uiso 1 1 calc R
C5 C 0.69349(11) 0.35594(13) 0.68520(12) 0.0187(3) Uani 1 1 d .
H5A H 0.7181 0.2974 0.6982 0.022 Uiso 1 1 calc R
H5B H 0.7249 0.4002 0.7249 0.022 Uiso 1 1 calc R
C6 C 0.61097(11) 0.35405(13) 0.69960(12) 0.0194(3) Uani 1 1 d .
H6A H 0.5999 0.2963 0.7240 0.023 Uiso 1 1 calc R
H6B H 0.6038 0.4011 0.7416 0.023 Uiso 1 1 calc R
C7 C 0.55842(10) 0.36946(12) 0.60648(11) 0.0154(3) Uani 1 1 d .
H7A H 0.5439 0.3128 0.5750 0.018 Uiso 1 1 calc R
H7B H 0.5111 0.4012 0.6111 0.018 Uiso 1 1 calc R
P1 P 0.42084(2) 0.08688(3) 0.69733(3) 0.00918(7) Uani 1 1 d .
N1 N 0.5000 0.12844(13) 0.7500 0.0109(3) Uani 1 2 d S
C8 C 0.42818(9) -0.02653(11) 0.66512(10) 0.0113(2) Uani 1 1 d .
C9 C 0.47392(10) -0.04412(12) 0.60458(11) 0.0141(3) Uani 1 1 d .
H9A H 0.4963 0.0032 0.5789 0.017 Uiso 1 1 calc R
C10 C 0.48665(10) -0.13054(13) 0.58194(12) 0.0179(3) Uani 1 1 d .
H10A H 0.5184 -0.1424 0.5415 0.021 Uiso 1 1 calc R
C11 C 0.45308(11) -0.19962(13) 0.61832(13) 0.0204(3) Uani 1 1 d .
H11A H 0.4617 -0.2588 0.6026 0.024 Uiso 1 1 calc R
C12 C 0.40698(11) -0.18257(12) 0.67767(13) 0.0196(3) Uani 1 1 d .
H12A H 0.3837 -0.2301 0.7019 0.024 Uiso 1 1 calc R
C13 C 0.39458(10) -0.09599(12) 0.70209(12) 0.0152(3) Uani 1 1 d .
H13A H 0.3636 -0.0845 0.7434 0.018 Uiso 1 1 calc R
C14 C 0.35010(9) 0.09652(11) 0.76297(10) 0.0108(2) Uani 1 1 d .
C15 C 0.37256(9) 0.12129(11) 0.85282(11) 0.0128(3) Uani 1 1 d .
H15A H 0.4250 0.1342 0.8787 0.015 Uiso 1 1 calc R
C16 C 0.31832(10) 0.12715(12) 0.90453(11) 0.0154(3) Uani 1 1 d .
H16A H 0.3337 0.1435 0.9658 0.018 Uiso 1 1 calc R
C17 C 0.24169(10) 0.10907(13) 0.86638(12) 0.0165(3) Uani 1 1 d .
H17A H 0.2047 0.1127 0.9018 0.020 Uiso 1 1 calc R
C18 C 0.21882(10) 0.08579(12) 0.77683(12) 0.0161(3) Uani 1 1 d .
H18A H 0.1662 0.0743 0.7510 0.019 Uiso 1 1 calc R
C19 C 0.27264(9) 0.07927(11) 0.72474(11) 0.0138(3) Uani 1 1 d .
H19A H 0.2569 0.0632 0.6634 0.017 Uiso 1 1 calc R
C20 C 0.38427(9) 0.14478(11) 0.59376(10) 0.0118(3) Uani 1 1 d .
C21 C 0.33583(10) 0.10156(13) 0.52202(11) 0.0162(3) Uani 1 1 d .
H21A H 0.3238 0.0410 0.5271 0.019 Uiso 1 1 calc R
C22 C 0.30516(11) 0.14709(14) 0.44317(12) 0.0209(3) Uani 1 1 d .
H22A H 0.2719 0.1178 0.3945 0.025 Uiso 1 1 calc R
C23 C 0.32330(11) 0.23523(14) 0.43583(13) 0.0219(4) Uani 1 1 d .
H23A H 0.3027 0.2661 0.3817 0.026 Uiso 1 1 calc R
C24 C 0.37132(11) 0.27897(13) 0.50676(12) 0.0195(3) Uani 1 1 d .
H24A H 0.3832 0.3395 0.5012 0.023 Uiso 1 1 calc R
C25 C 0.40197(10) 0.23377(11) 0.58601(11) 0.0147(3) Uani 1 1 d .
H25A H 0.4348 0.2634 0.6347 0.018 Uiso 1 1 calc R

loop_
_atom_site_aniso_label
_atom_site_aniso_U_11
_atom_site_aniso_U_22
_atom_site_aniso_U_33
_atom_site_aniso_U_23
_atom_site_aniso_U_13
_atom_site_aniso_U_12
Au1 0.01065(4) 0.01623(4) 0.00863(3) 0.000 0.00108(2) 0.000
O1 0.0147(5) 0.0127(5) 0.0150(5) -0.0018(4) 0.0025(4) -0.0011(4)
C1 0.0133(6) 0.0165(7) 0.0112(6) -0.0006(5) 0.0017(5) 0.0014(5)
C2 0.0127(6) 0.0148(7) 0.0122(6) 0.0002(5) 0.0016(5) 0.0006(5)
C3 0.0126(6) 0.0124(7) 0.0100(6) 0.0000(5) 0.0017(5) -0.0010(5)
C4 0.0146(7) 0.0171(8) 0.0129(6) 0.0015(5) 0.0024(5) 0.0026(5)
C5 0.0201(8) 0.0201(8) 0.0139(7) 0.0027(6) -0.0005(6) 0.0031(6)
C6 0.0263(9) 0.0193(8) 0.0140(7) 0.0033(6) 0.0076(6) -0.0002(6)
C7 0.0165(7) 0.0151(7) 0.0153(7) 0.0003(5) 0.0054(5) -0.0029(5)
P1 0.00855(15) 0.01038(18) 0.00873(15) -0.00064(12) 0.00224(12) -0.00019(12)
N1 0.0091(7) 0.0104(8) 0.0127(8) 0.000 0.0017(6) 0.000
C8 0.0112(6) 0.0107(7) 0.0116(6) -0.0010(5) 0.0016(5) 0.0002(5)
C9 0.0152(7) 0.0162(7) 0.0109(6) -0.0019(5) 0.0032(5) 0.0001(5)
C10 0.0186(7) 0.0195(8) 0.0143(7) -0.0041(6) 0.0013(6) 0.0050(6)
C11 0.0246(8) 0.0137(8) 0.0199(8) -0.0043(6) -0.0011(6) 0.0031(6)
C12 0.0225(8) 0.0129(8) 0.0221(8) 0.0000(6) 0.0025(6) -0.0015(6)
C13 0.0159(7) 0.0132(7) 0.0163(7) 0.0005(5) 0.0036(6) -0.0012(5)
C14 0.0098(6) 0.0120(6) 0.0110(6) -0.0013(5) 0.0032(5) -0.0006(5)
C15 0.0117(6) 0.0151(7) 0.0115(6) -0.0014(5) 0.0024(5) 0.0001(5)
C16 0.0145(7) 0.0212(8) 0.0113(6) -0.0016(6) 0.0044(5) 0.0008(6)
C17 0.0150(7) 0.0213(9) 0.0150(7) -0.0017(6) 0.0073(5) -0.0004(6)
C18 0.0110(6) 0.0216(9) 0.0167(7) -0.0031(6) 0.0048(5) -0.0015(5)
C19 0.0111(6) 0.0184(8) 0.0122(6) -0.0034(5) 0.0032(5) -0.0013(5)
C20 0.0105(6) 0.0147(7) 0.0104(6) 0.0016(5) 0.0028(5) 0.0021(5)
C21 0.0158(7) 0.0195(8) 0.0122(7) -0.0002(6) 0.0013(5) -0.0003(6)
C22 0.0187(8) 0.0291(10) 0.0129(7) 0.0014(6) -0.0007(6) 0.0012(7)
C23 0.0220(8) 0.0278(10) 0.0153(7) 0.0086(7) 0.0033(6) 0.0074(7)
C24 0.0218(8) 0.0180(8) 0.0200(8) 0.0072(6) 0.0077(6) 0.0042(6)
C25 0.0163(7) 0.0137(7) 0.0149(7) 0.0020(5) 0.0050(5) 0.0011(5)

loop_
_atom_type_symbol
_atom_type_description
_atom_type_scat_dispersion_real
_atom_type_scat_dispersion_imag
_atom_type_scat_source
C C 0.0033 0.0016 'International Tables Vol C Tables 4.2.6.8 and 6.1.1.4'
H H 0.0000 0.0000 'International Tables Vol C Tables 4.2.6.8 and 6.1.1.4'
N N 0.0061 0.0033 'International Tables Vol C Tables 4.2.6.8 and 6.1.1.4'
O O 0.0106 0.0060 'International Tables Vol C Tables 4.2.6.8 and 6.1.1.4'
P P 0.1023 0.0942 'International Tables Vol C Tables 4.2.6.8 and 6.1.1.4'
Au Au -2.0133 8.8022 'International Tables Vol C Tables 4.2.6.8 and 6.1.1.4'

loop_
_geom_angle_atom_site_label_1
_geom_angle_atom_site_label_2
_geom_angle_atom_site_label_3
_geom_angle
_geom_angle_site_symmetry_1
_geom_angle_site_symmetry_3
C1 Au1 C1 179.85(10) 2_655 .
C3 O1 H1 110(2) . .
C2 C1 Au1 178.61(16) . .
C1 C2 C3 178.39(19) . .
O1 C3 C2 110.60(13) . .
O1 C3 C7 110.35(13) . .
C2 C3 C7 112.68(14) . .
O1 C3 C4 106.22(13) . .
C2 C3 C4 114.78(14) . .
C7 C3 C4 101.73(13) . .
C3 C4 C5 104.76(13) . .
C3 C4 H4A 110.8 . .
C5 C4 H4A 110.8 . .
C3 C4 H4B 110.8 . .
C5 C4 H4B 110.8 . .
H4A C4 H4B 108.9 . .
C6 C5 C4 106.02(14) . .
C6 C5 H5A 110.5 . .
C4 C5 H5A 110.5 . .
C6 C5 H5B 110.5 . .
C4 C5 H5B 110.5 . .
H5A C5 H5B 108.7 . .
C7 C6 C5 105.32(14) . .
C7 C6 H6A 110.7 . .
C5 C6 H6A 110.7 . .
C7 C6 H6B 110.7 . .
C5 C6 H6B 110.7 . .
H6A C6 H6B 108.8 . .
C3 C7 C6 104.27(14) . .
C3 C7 H7A 110.9 . .
C6 C7 H7A 110.9 . .
C3 C7 H7B 110.9 . .
C6 C7 H7B 110.9 . .
H7A C7 H7B 108.9 . .
N1 P1 C14 110.06(6) . .
N1 P1 C8 113.87(8) . .
C14 P1 C8 109.69(8) . .
N1 P1 C20 110.81(7) . .
C14 P1 C20 107.22(7) . .
C8 P1 C20 104.89(7) . .
P1 N1 P1 133.33(13) . 2_656
C13 C8 C9 119.97(16) . .
C13 C8 P1 122.83(13) . .
C9 C8 P1 117.07(13) . .
C10 C9 C8 120.10(17) . .
C10 C9 H9A 119.9 . .
C8 C9 H9A 119.9 . .
C11 C10 C9 120.00(17) . .
C11 C10 H10A 120.0 . .
C9 C10 H10A 120.0 . .
C10 C11 C12 120.17(17) . .
C10 C11 H11A 119.9 . .
C12 C11 H11A 119.9 . .
C11 C12 C13 120.44(18) . .
C11 C12 H12A 119.8 . .
C13 C12 H12A 119.8 . .
C8 C13 C12 119.29(16) . .
C8 C13 H13A 120.4 . .
C12 C13 H13A 120.4 . .
C15 C14 C19 119.73(14) . .
C15 C14 P1 119.77(12) . .
C19 C14 P1 120.50(12) . .
C16 C15 C14 120.08(15) . .
C16 C15 H15A 120.0 . .
C14 C15 H15A 120.0 . .
C17 C16 C15 119.87(15) . .
C17 C16 H16A 120.1 . .
C15 C16 H16A 120.1 . .
C18 C17 C16 120.34(15) . .
C18 C17 H17A 119.8 . .
C16 C17 H17A 119.8 . .
C17 C18 C19 120.23(16) . .
C17 C18 H18A 119.9 . .
C19 C18 H18A 119.9 . .
C18 C19 C14 119.75(15) . .
C18 C19 H19A 120.1 . .
C14 C19 H19A 120.1 . .
C25 C20 C21 119.81(15) . .
C25 C20 P1 120.14(12) . .
C21 C20 P1 120.01(13) . .
C22 C21 C20 120.11(18) . .
C22 C21 H21A 119.9 . .
C20 C21 H21A 119.9 . .
C23 C22 C21 119.74(18) . .
C23 C22 H22A 120.1 . .
C21 C22 H22A 120.1 . .
C22 C23 C24 120.68(17) . .
C22 C23 H23A 119.7 . .
C24 C23 H23A 119.7 . .
C23 C24 C25 119.81(18) . .
C23 C24 H24A 120.1 . .
C25 C24 H24A 120.1 . .
C24 C25 C20 119.85(17) . .
C24 C25 H25A 120.1 . .
C20 C25 H25A 120.1 . .

loop_
_geom_bond_atom_site_label_1
_geom_bond_atom_site_label_2
_geom_bond_distance
_geom_bond_site_symmetry_2
Au1 C1 1.9818(16) 2_655
Au1 C1 1.9818(16) .
O1 C3 1.437(2) .
O1 H1 0.77(3) .
C1 C2 1.215(2) .
C2 C3 1.471(2) .
C3 C7 1.531(2) .
C3 C4 1.536(2) .
C4 C5 1.544(2) .
C4 H4A 0.9900 .
C4 H4B 0.9900 .
C5 C6 1.543(3) .
C5 H5A 0.9900 .
C5 H5B 0.9900 .
C6 C7 1.536(3) .
C6 H6A 0.9900 .
C6 H6B 0.9900 .
C7 H7A 0.9900 .
C7 H7B 0.9900 .
P1 N1 1.5898(9) .
P1 C14 1.7968(16) .
P1 C8 1.8012(16) .
P1 C20 1.8013(16) .
N1 P1 1.5898(9) 2_656
C8 C13 1.396(2) .
C8 C9 1.398(2) .
C9 C10 1.387(3) .
C9 H9A 0.9500 .
C10 C11 1.387(3) .
C10 H10A 0.9500 .
C11 C12 1.387(3) .
C11 H11A 0.9500 .
C12 C13 1.396(3) .
C12 H12A 0.9500 .
C13 H13A 0.9500 .
C14 C15 1.396(2) .
C14 C19 1.399(2) .
C15 C16 1.391(2) .
C15 H15A 0.9500 .
C16 C17 1.388(2) .
C16 H16A 0.9500 .
C17 C18 1.386(3) .
C17 H17A 0.9500 .
C18 C19 1.390(2) .
C18 H18A 0.9500 .
C19 H19A 0.9500 .
C20 C25 1.396(2) .
C20 C21 1.397(2) .
C21 C22 1.391(3) .
C21 H21A 0.9500 .
C22 C23 1.385(3) .
C22 H22A 0.9500 .
C23 C24 1.389(3) .
C23 H23A 0.9500 .
C24 C25 1.393(2) .
C24 H24A 0.9500 .
C25 H25A 0.9500 .

loop_
_geom_torsion_atom_site_label_1
_geom_torsion_atom_site_label_2
_geom_torsion_atom_site_label_3
_geom_torsion_atom_site_label_4
_geom_torsion
_geom_torsion_site_symmetry_1
_geom_torsion_site_symmetry_4
C1 Au1 C1 C2 -57(8) 2_655 .
Au1 C1 C2 C3 8(13) . .
C1 C2 C3 O1 -129(7) . .
C1 C2 C3 C7 -5(7) . .
C1 C2 C3 C4 110(7) . .
O1 C3 C4 C5 76.92(16) . .
C2 C3 C4 C5 -160.54(15) . .
C7 C3 C4 C5 -38.57(17) . .
C3 C4 C5 C6 20.89(19) . .
C4 C5 C6 C7 5.01(19) . .
O1 C3 C7 C6 -70.54(17) . .
C2 C3 C7 C6 165.28(14) . .
C4 C3 C7 C6 41.87(17) . .
C5 C6 C7 C3 -29.19(18) . .
C14 P1 N1 P1 104.59(6) . 2_656
C8 P1 N1 P1 -19.04(6) . 2_656
C20 P1 N1 P1 -137.00(6) . 2_656
N1 P1 C8 C13 112.12(13) . .
C14 P1 C8 C13 -11.71(16) . .
C20 P1 C8 C13 -126.57(14) . .
N1 P1 C8 C9 -63.75(14) . .
C14 P1 C8 C9 172.42(12) . .
C20 P1 C8 C9 57.56(14) . .
C13 C8 C9 C10 -0.7(2) . .
P1 C8 C9 C10 175.28(13) . .
C8 C9 C10 C11 1.0(3) . .
C9 C10 C11 C12 -0.3(3) . .
C10 C11 C12 C13 -0.7(3) . .
C9 C8 C13 C12 -0.2(2) . .
P1 C8 C13 C12 -175.99(13) . .
C11 C12 C13 C8 0.9(3) . .
N1 P1 C14 C15 -11.61(17) . .
C8 P1 C14 C15 114.41(14) . .
C20 P1 C14 C15 -132.22(14) . .
N1 P1 C14 C19 168.47(14) . .
C8 P1 C14 C19 -65.50(16) . .
C20 P1 C14 C19 47.87(16) . .
C19 C14 C15 C16 1.2(3) . .
P1 C14 C15 C16 -178.70(14) . .
C14 C15 C16 C17 -0.6(3) . .
C15 C16 C17 C18 -0.4(3) . .
C16 C17 C18 C19 0.8(3) . .
C17 C18 C19 C14 -0.2(3) . .
C15 C14 C19 C18 -0.8(3) . .
P1 C14 C19 C18 179.07(14) . .
N1 P1 C20 C25 -28.48(15) . .
C14 P1 C20 C25 91.64(14) . .
C8 P1 C20 C25 -151.78(13) . .
N1 P1 C20 C21 153.84(13) . .
C14 P1 C20 C21 -86.03(15) . .
C8 P1 C20 C21 30.54(15) . .
C25 C20 C21 C22 -0.1(3) . .
P1 C20 C21 C22 177.54(14) . .
C20 C21 C22 C23 0.5(3) . .
C21 C22 C23 C24 -0.6(3) . .
C22 C23 C24 C25 0.3(3) . .
C23 C24 C25 C20 0.0(3) . .
C21 C20 C25 C24 -0.1(2) . .
P1 C20 C25 C24 -177.77(13) . .
